data_4060370
loop_
_publ_author_name
'Hon Man Lee'

_journal_name_full Organometallics
_journal_paper_doi 10.1021/om0490785
_journal_year 2005
_chemical_formula_moiety 'C32 H35 O6 P Pd S, CH2Cl2'
_chemical_formula_sum 'C33 H37 Cl2 O6 P Pd S'
_chemical_formula_weight 769.96
_chemical_name_common 'Complex 2B'
_space_group_IT_number 2
_symmetry_cell_setting triclinic
_symmetry_space_group_name_Hall '-P 1'
_symmetry_space_group_name_H-M 'P -1'
_cell_angle_alpha 87.987(15)
_cell_angle_beta 86.427(15)
_cell_angle_gamma 70.395(14)
_cell_formula_units_Z 2
_cell_length_a 9.0884(11)
_cell_length_b 10.2010(12)
_cell_length_c 19.395(3)
_cell_measurement_temperature 293(2)
_cell_volume 1690.4(4)
_diffrn_ambient_temperature 293(2)
_exptl_crystal_density_diffrn 1.513
_exptl_crystal_F_000 788
_refine_ls_R_factor_all 0.1213
_refine_ls_R_factor_gt 0.0826
_refine_ls_wR_factor_gt 0.2229
_refine_ls_wR_factor_ref 0.2445
_cod_depositor_comments
;
The following automatic conversions were performed:
'_symmetry_cell_setting' value 'Triclinic' changed to 'triclinic'
according to '/home/saulius/struct/CIF-dictionaries/cif_core.dic'
dictionary named 'cif_core.dic' version 2.4.1 from
2010-06-29.

'_atom_site_adp_type' value 'uani' changed to 'Uani'
according to '/home/saulius/struct/CIF-dictionaries/cif_core.dic'
dictionary named 'cif_core.dic' version 2.4.1 from 2010-06-29 
(28 times).

'_atom_site_adp_type' value 'uiso' changed to 'Uiso' according to
'/home/saulius/struct/CIF-dictionaries/cif_core.dic' dictionary named
'cif_core.dic' version 2.4.1 from 2010-06-29 (88 times).

'_atom_site_refinement_flags' value 'u' changed to 'U' according
to '/home/saulius/struct/CIF-dictionaries/cif_core.dic' dictionary named
'cif_core.dic' version 2.4.1 from 2010-06-29 (26 times).

'_atom_site_refinement_flags' value 'r' changed to 'R' according
to '/home/saulius/struct/CIF-dictionaries/cif_core.dic' dictionary named
'cif_core.dic' version 2.4.1 from 2010-06-29 (18 times).

Automatic conversion script
Id: cif_fix_enum 1527 2010-12-29 10:47:43Z saulius 

The following automatic conversions were performed:

'_atom_site_refinement_flags' value 'pdu' changed to 'PDU' according
to the built-in table from CIF Core dictionary named 'cif_core.dic'
version 2.4.1 from 2010-06-29 (32 times).

'_atom_site_refinement_flags' value 'pr' changed to 'PR' according to
the built-in table from CIF Core dictionary named 'cif_core.dic'
version 2.4.1 from 2010-06-29 (38 times).

Automatic conversion script
Id: cif_fix_values 3143 2015-03-26 13:38:13Z robertas 
;
_cod_database_code 4060370

loop_
_symmetry_equiv_pos_as_xyz
'x, y, z'
'-x, -y, -z'

loop_
_atom_site_label
_atom_site_type_symbol
_atom_site_fract_x
_atom_site_fract_y
_atom_site_fract_z
_atom_site_U_iso_or_equiv
_atom_site_adp_type
_atom_site_occupancy
_atom_site_symmetry_multiplicity
_atom_site_calc_flag
_atom_site_refinement_flags
_atom_site_disorder_assembly
_atom_site_disorder_group
c13 c 0.7510(9) 0.5348(9) 0.8253(4) 0.0410(19) Uani 1 1 d U . .
c14 c 0.9054(9) 0.4506(9) 0.8308(4) 0.044(2) Uani 1 1 d U . .
h14 h 0.9824 0.4915 0.8326 0.052 Uiso 1 1 calc R . .
c15 c 0.9474(11) 0.3075(10) 0.8335(5) 0.055(2) Uani 1 1 d U . .
h15 h 1.0516 0.2526 0.8369 0.066 Uiso 1 1 calc R . .
c16 c 0.8345(12) 0.2475(10) 0.8312(5) 0.061(3) Uani 1 1 d U . .
h16 h 0.8621 0.1511 0.8343 0.073 Uiso 1 1 calc R . .
c17 c 0.6801(12) 0.3274(10) 0.8244(5) 0.055(2) Uani 1 1 d U . .
h17 h 0.6043 0.2852 0.8224 0.067 Uiso 1 1 calc R . .
c18 c 0.6386(10) 0.4706(9) 0.8205(4) 0.045(2) Uani 1 1 d U . .
c19 c 0.3710(13) 0.4955(13) 0.8050(9) 0.107(5) Uani 1 1 d U . .
h19a h 0.2721 0.5677 0.7998 0.161 Uiso 1 1 calc R . .
h19b h 0.3641 0.4392 0.8449 0.161 Uiso 1 1 calc R . .
h19c h 0.3974 0.4385 0.7646 0.161 Uiso 1 1 calc R . .
c20 c 0.5579(9) 0.7927(9) 0.8905(4) 0.041(2) Uani 1 1 d U . .
c21 c 0.5498(12) 0.7068(11) 0.9461(5) 0.061(3) Uani 1 1 d U . .
h21 h 0.6144 0.6142 0.9448 0.073 Uiso 1 1 calc R . .
c22 c 0.4515(14) 0.7514(14) 1.0026(5) 0.074(3) Uani 1 1 d U . .
h22 h 0.4502 0.6910 1.0396 0.088 Uiso 1 1 calc R . .
c23 c 0.3533(14) 0.8885(15) 1.0041(6) 0.078(3) Uani 1 1 d U . .
h23 h 0.2837 0.9206 1.0419 0.093 Uiso 1 1 calc R . .
c24 c 0.3583(11) 0.9770(12) 0.9500(6) 0.066(3) Uani 1 1 d U . .
h24 h 0.2944 1.0697 0.9519 0.079 Uiso 1 1 calc R . .
c25 c 0.4582(9) 0.9292(10) 0.8923(5) 0.053(2) Uani 1 1 d U a .
c26 c 0.8670(10) 0.7691(10) 0.8208(5) 0.051(2) Uani 1 1 d U . .
c27 c 0.9180(11) 0.8255(11) 0.7629(6) 0.067(3) Uani 1 1 d U . .
h27 h 0.8669 0.8330 0.7221 0.080 Uiso 1 1 calc R . .
c28 c 1.0457(14) 0.8716(13) 0.7645(9) 0.091(4) Uani 1 1 d U . .
h28 h 1.0796 0.9123 0.7258 0.109 Uiso 1 1 calc R . .
c29 c 1.1186(14) 0.8548(14) 0.8247(10) 0.098(5) Uani 1 1 d U . .
h29 h 1.2066 0.8817 0.8255 0.117 Uiso 1 1 calc R . .
c30 c 1.0729(12) 0.8026(14) 0.8827(9) 0.090(4) Uani 1 1 d U . .
h30 h 1.1243 0.7979 0.9232 0.108 Uiso 1 1 calc R . .
c31 c 0.9446(11) 0.7545(11) 0.8813(6) 0.067(3) Uani 1 1 d U . .
c32 c 0.9617(17) 0.6872(15) 1.0000(6) 0.112(6) Uani 1 1 d U . .
h32a h 0.9101 0.6456 1.0344 0.168 Uiso 1 1 calc R . .
h32b h 0.9542 0.7785 1.0144 0.168 Uiso 1 1 calc R . .
h32c h 1.0699 0.6306 0.9943 0.168 Uiso 1 1 calc R . .
o2 o 0.4908(6) 0.5574(6) 0.8132(4) 0.0553(16) Uani 1 1 d U . .
o3 o 0.8893(8) 0.6976(8) 0.9363(4) 0.074(2) Uani 1 1 d U . .
o4 o 0.6108(8) 1.0481(7) 0.8108(4) 0.075(2) Uani 1 1 d U a .
o5 o 0.4015(8) 0.9910(7) 0.7645(4) 0.076(2) Uani 1 1 d U a .
o6 o 0.3426(8) 1.1807(7) 0.8440(5) 0.086(2) Uani 1 1 d U a .
p1 p 0.6908(2) 0.7225(2) 0.81457(11) 0.0377(5) Uani 1 1 d . a .
pd1 pd 0.56648(10) 0.80642(9) 0.71431(4) 0.0628(4) Uani 1 1 d . . .
s1 s 0.4535(3) 1.0491(2) 0.82390(16) 0.0619(7) Uani 1 1 d U . .
o1a o 0.736(4) 0.385(3) 0.6561(16) 0.178(12) Uiso 0.467(7) 1 d PDU a 1
c1a c 0.534(2) 0.735(2) 0.5442(9) 0.142(11) Uiso 0.467(7) 1 d PDU a 1
h1a h 0.5169 0.7437 0.4946 0.170 Uiso 0.467(7) 1 calc PR a 1
c2a c 0.365(2) 0.788(3) 0.5837(14) 0.148(12) Uiso 0.467(7) 1 d PDU a 1
h2a1 h 0.2844 0.8339 0.5520 0.177 Uiso 0.467(7) 1 calc PR a 1
h2a2 h 0.3408 0.7116 0.6069 0.177 Uiso 0.467(7) 1 calc PR a 1
c3a c 0.3809(19) 0.882(2) 0.6312(12) 0.089(8) Uiso 0.467(7) 1 d PDU a 1
h3a h 0.2881 0.9626 0.6424 0.106 Uiso 0.467(7) 1 calc PR a 1
c4a c 0.518(3) 0.909(3) 0.6067(15) 0.104(9) Uiso 0.467(7) 1 d PDU a 1
h4a h 0.5114 1.0066 0.6022 0.125 Uiso 0.467(7) 1 calc PR a 1
c5a c 0.627(2) 0.811(2) 0.5565(11) 0.135(11) Uiso 0.467(7) 1 d PDU a 1
h5a h 0.6544 0.8575 0.5150 0.161 Uiso 0.467(7) 1 calc PR a 1
c6a c 0.7691(18) 0.706(2) 0.5883(11) 0.128(10) Uiso 0.467(7) 1 d PDU a 1
h6a h 0.8590 0.7388 0.5886 0.154 Uiso 0.467(7) 1 calc PR a 1
c7a c 0.793(2) 0.593(2) 0.5425(11) 0.094(8) Uiso 0.467(7) 1 d PDU a 1
h7a1 h 0.8746 0.5084 0.5565 0.113 Uiso 0.467(7) 1 calc PR a 1
h7a2 h 0.8125 0.6161 0.4947 0.113 Uiso 0.467(7) 1 calc PR a 1
c8a c 0.620(2) 0.5875(19) 0.5589(11) 0.169(12) Uiso 0.467(7) 1 d PDU a 1
h8a h 0.5908 0.5183 0.5343 0.203 Uiso 0.467(7) 1 calc PR a 1
c9a c 0.634(3) 0.567(2) 0.6397(11) 0.113(9) Uiso 0.467(7) 1 d PDU a 1
h9a h 0.5293 0.5936 0.6625 0.136 Uiso 0.467(7) 1 calc PR a 1
c10a c 0.720(2) 0.654(2) 0.6651(9) 0.091(10) Uiso 0.467(7) 1 d PDU a 1
h10a h 0.8089 0.6017 0.6922 0.109 Uiso 0.467(7) 1 calc PR a 1
c11a c 0.775(7) 0.235(3) 0.655(2) 0.22(2) Uiso 0.467(7) 1 d PDU a 1
h11a h 0.6846 0.2212 0.6797 0.266 Uiso 0.467(7) 1 calc PR a 1
h11b h 0.8576 0.2034 0.6879 0.266 Uiso 0.467(7) 1 calc PR a 1
c12a c 0.824(11) 0.119(5) 0.603(4) 0.35(4) Uiso 0.467(7) 1 d PDU a 1
h12a h 0.7818 0.1549 0.5596 0.532 Uiso 0.467(7) 1 calc PR a 1
h12b h 0.7840 0.0463 0.6191 0.532 Uiso 0.467(7) 1 calc PR a 1
h12c h 0.9357 0.0822 0.5981 0.532 Uiso 0.467(7) 1 calc PR a 1
o1b o 0.963(2) 0.490(2) 0.6316(11) 0.132(7) Uiso 0.533(7) 1 d PDU a 2
c1b c 0.629(2) 0.7759(18) 0.5307(8) 0.146(11) Uiso 0.533(7) 1 d PDU a 2
h1b h 0.6092 0.7850 0.4813 0.175 Uiso 0.533(7) 1 calc PR a 2
c2b c 0.647(3) 0.916(2) 0.5545(13) 0.157(12) Uiso 0.533(7) 1 d PDU a 2
h2b1 h 0.7543 0.9011 0.5658 0.189 Uiso 0.533(7) 1 calc PR a 2
h2b2 h 0.6184 0.9871 0.5186 0.189 Uiso 0.533(7) 1 calc PR a 2
c3b c 0.546(3) 0.9538(15) 0.6129(12) 0.115(9) Uiso 0.533(7) 1 d PDU a 2
h3b h 0.4932 1.0538 0.6198 0.138 Uiso 0.533(7) 1 calc PR a 2
c4b c 0.447(3) 0.872(3) 0.6107(13) 0.103(8) Uiso 0.533(7) 1 d PDU a 2
h4b h 0.3347 0.9227 0.6143 0.124 Uiso 0.533(7) 1 calc PR a 2
c5b c 0.4968(19) 0.7460(18) 0.5679(11) 0.156(11) Uiso 0.533(7) 1 d PDU a 2
h5b h 0.4163 0.7422 0.5374 0.187 Uiso 0.533(7) 1 calc PR a 2
c6b c 0.577(2) 0.6094(17) 0.6031(10) 0.137(10) Uiso 0.533(7) 1 d PDU a 2
h6b h 0.5043 0.5612 0.6197 0.164 Uiso 0.533(7) 1 calc PR a 2
c7b c 0.686(2) 0.5363(16) 0.5496(10) 0.100(7) Uiso 0.533(7) 1 d PDU a 2
h7b1 h 0.6360 0.5253 0.5085 0.120 Uiso 0.533(7) 1 calc PR a 2
h7b2 h 0.7563 0.4470 0.5650 0.120 Uiso 0.533(7) 1 calc PR a 2
c8b c 0.767(2) 0.6523(19) 0.5408(9) 0.144(11) Uiso 0.533(7) 1 d PDU a 2
h8b h 0.8532 0.6359 0.5054 0.172 Uiso 0.533(7) 1 calc PR a 2
c9b c 0.812(2) 0.650(2) 0.6183(10) 0.125(9) Uiso 0.533(7) 1 d PDU a 2
h9b h 0.8398 0.7309 0.6300 0.149 Uiso 0.533(7) 1 calc PR a 2
c10b c 0.686(2) 0.6299(19) 0.6644(7) 0.066(6) Uiso 0.533(7) 1 d PDU a 2
h10b h 0.7219 0.5486 0.6953 0.079 Uiso 0.533(7) 1 calc PR a 2
c11b c 1.111(3) 0.399(3) 0.660(3) 0.201(18) Uiso 0.533(7) 1 d PDU a 2
h11c h 1.1277 0.4517 0.6977 0.241 Uiso 0.533(7) 1 calc PR a 2
h11d h 1.1908 0.3989 0.6243 0.241 Uiso 0.533(7) 1 calc PR a 2
c12b c 1.158(5) 0.251(4) 0.6867(15) 0.25(2) Uiso 0.533(7) 1 d PDU a 2
h12d h 1.2658 0.2204 0.6979 0.370 Uiso 0.533(7) 1 calc PR a 2
h12e h 1.1438 0.1924 0.6519 0.370 Uiso 0.533(7) 1 calc PR a 2
h12f h 1.0940 0.2463 0.7274 0.370 Uiso 0.533(7) 1 calc PR a 2
c33a c 1.202(3) 0.333(3) 0.6626(14) 0.096(8) Uiso 0.533(7) 1 d PDU a 3
h33a h 1.1757 0.3158 0.7105 0.115 Uiso 0.533(7) 1 calc PR a 3
h33b h 1.3155 0.2983 0.6578 0.115 Uiso 0.533(7) 1 calc PR a 3
cl2a cl 1.156(3) 0.494(3) 0.6556(13) 0.315(11) Uiso 0.533(7) 1 d PDU a 3
cl1a cl 1.136(3) 0.200(3) 0.6097(15) 0.357(13) Uiso 0.533(7) 1 d PDU a 3
cl1b cl 0.937(3) 0.080(3) 0.5886(13) 0.295(12) Uiso 0.467(7) 1 d PDU a 4
cl2b cl 0.621(2) 0.2489(18) 0.6361(9) 0.204(7) Uiso 0.467(7) 1 d PDU a 4
c33b c 0.801(4) 0.140(5) 0.6694(19) 0.164(16) Uiso 0.467(7) 1 d PDU a 4
h33c h 0.7868 0.0608 0.6949 0.197 Uiso 0.467(7) 1 calc PR a 4
h33d h 0.8424 0.1911 0.6996 0.197 Uiso 0.467(7) 1 calc PR a 4

loop_
_atom_site_aniso_label
_atom_site_aniso_U_11
_atom_site_aniso_U_22
_atom_site_aniso_U_33
_atom_site_aniso_U_23
_atom_site_aniso_U_13
_atom_site_aniso_U_12
c13 0.049(5) 0.040(5) 0.038(4) -0.002(3) -0.002(3) -0.019(4)
c14 0.041(4) 0.049(5) 0.041(4) -0.004(4) -0.004(3) -0.014(4)
c15 0.047(5) 0.049(6) 0.057(5) -0.002(4) -0.006(4) 0.000(5)
c16 0.065(6) 0.040(5) 0.067(6) 0.007(4) -0.009(5) -0.003(5)
c17 0.066(6) 0.040(5) 0.065(6) -0.002(4) 0.004(5) -0.025(5)
c18 0.053(5) 0.034(5) 0.053(5) -0.001(4) -0.001(4) -0.022(4)
c19 0.055(7) 0.066(8) 0.217(17) -0.028(10) -0.009(8) -0.038(6)
c20 0.037(4) 0.043(5) 0.051(5) -0.009(4) -0.003(4) -0.021(4)
c21 0.064(6) 0.065(7) 0.055(6) -0.006(5) -0.003(5) -0.023(5)
c22 0.088(7) 0.098(9) 0.042(5) -0.015(5) 0.013(5) -0.042(7)
c23 0.075(7) 0.101(10) 0.066(7) -0.034(7) 0.016(6) -0.041(7)
c24 0.051(5) 0.060(7) 0.098(8) -0.035(6) 0.012(5) -0.032(5)
c25 0.029(4) 0.050(6) 0.088(7) -0.013(5) -0.005(4) -0.024(4)
c26 0.037(4) 0.050(6) 0.074(6) -0.011(5) -0.006(4) -0.023(4)
c27 0.042(5) 0.055(6) 0.109(8) -0.002(6) 0.005(5) -0.025(5)
c28 0.058(7) 0.062(7) 0.156(12) 0.000(8) 0.012(7) -0.029(6)
c29 0.050(7) 0.063(8) 0.187(15) -0.025(9) -0.010(9) -0.026(6)
c30 0.043(6) 0.071(9) 0.156(12) -0.038(9) -0.025(7) -0.012(6)
c31 0.050(5) 0.056(6) 0.095(8) -0.021(6) -0.019(5) -0.014(5)
c32 0.117(10) 0.114(11) 0.076(8) -0.034(8) -0.058(8) 0.011(9)
o2 0.040(3) 0.034(3) 0.097(5) -0.002(3) -0.009(3) -0.019(3)
o3 0.071(4) 0.084(5) 0.064(4) -0.015(4) -0.029(4) -0.017(4)
o4 0.053(4) 0.039(4) 0.133(6) 0.008(4) -0.001(4) -0.019(3)
o5 0.070(4) 0.051(4) 0.101(5) 0.020(4) -0.023(4) -0.012(4)
o6 0.057(4) 0.033(4) 0.158(8) -0.009(4) -0.008(4) -0.003(3)
p1 0.0359(11) 0.0351(12) 0.0475(12) 0.0008(9) -0.0067(9) -0.0186(10)
pd1 0.0715(6) 0.0629(6) 0.0584(5) 0.0133(4) -0.0216(4) -0.0262(4)
s1 0.0474(13) 0.0329(13) 0.110(2) 0.0019(13) -0.0112(13) -0.0187(11)

loop_
_geom_bond_atom_site_label_1
_geom_bond_atom_site_label_2
_geom_bond_distance
_geom_bond_site_symmetry_2
_geom_bond_publ_flag
c13 c14 1.386(11) . ?
c13 c18 1.395(12) . ?
c13 p1 1.815(9) . ?
c14 c15 1.379(13) . ?
c15 c16 1.363(14) . ?
c16 c17 1.378(13) . ?
c17 c18 1.381(12) . ?
c18 o2 1.352(10) . ?
c19 o2 1.449(12) . ?
c20 c21 1.380(13) . ?
c20 c25 1.383(12) . ?
c20 p1 1.847(8) . ?
c21 c22 1.360(14) . ?
c22 c23 1.384(17) . ?
c23 c24 1.368(16) . ?
c24 c25 1.389(14) . ?
c25 s1 1.765(11) . ?
c26 c27 1.370(15) . ?
c26 c31 1.385(14) . ?
c26 p1 1.829(8) . ?
c27 c28 1.393(15) . ?
c28 c29 1.36(2) . ?
c29 c30 1.33(2) . ?
c30 c31 1.411(16) . ?
c31 o3 1.345(14) . ?
c32 o3 1.421(12) . ?
o4 s1 1.434(7) . ?
o5 s1 1.485(8) . ?
o5 pd1 2.189(7) . ?
o6 s1 1.432(7) . ?
p1 pd1 2.302(2) . ?
pd1 c10a 1.94(2) . ?
pd1 c10b 2.010(17) . ?
pd1 c4a 2.30(3) . ?
pd1 c4b 2.31(3) . ?
pd1 c3a 2.33(2) . ?
pd1 c3b 2.41(2) . ?
o1a c11a 1.449(10) . ?
o1a c9a 1.81(2) . ?
c1a c5a 1.361(15) . ?
c1a c8a 1.474(9) . ?
c1a c2a 1.598(9) . ?
c2a c3a 1.398(10) . ?
c3a c4a 1.418(10) . ?
c4a c5a 1.487(9) . ?
c5a c6a 1.519(9) . ?
c6a c7a 1.433(9) . ?
c6a c10a 1.653(9) . ?
c7a c8a 1.605(10) . ?
c8a c9a 1.582(10) . ?
c9a c10a 1.472(10) . ?
c11a c12a 1.513(10) . ?
o1b c11b 1.476(10) . ?
o1b c9b 1.77(2) . ?
c1b c8b 1.471(9) . ?
c1b c5b 1.474(9) . ?
c1b c2b 1.582(9) . ?
c2b c3b 1.396(10) . ?
c3b c4b 1.417(9) . ?
c4b c5b 1.476(9) . ?
c5b c6b 1.501(9) . ?
c6b c7b 1.431(9) . ?
c6b c10b 1.655(9) . ?
c7b c8b 1.592(9) . ?
c8b c9b 1.578(9) . ?
c9b c10b 1.473(10) . ?
c11b c12b 1.510(10) . ?
c33a cl2a 1.56(3) . ?
c33a cl1a 1.99(3) . ?
cl1b c33b 1.92(3) . ?
cl2b c33b 1.78(3) . ?
